data_2204394
loop_
_publ_author_name
'Zhi-Dong Lin'
'Jin-Yu Lu'

_publ_section_title
;
 Hexane-1,6-diammonium dipicrate dihydrate
;
_journal_issue 10
_journal_name_full 'Acta Crystallographica Section E'
_journal_page_first o1886
_journal_page_last o1888
_journal_paper_doi 10.1107/S1600536804023918
_journal_volume 60
_journal_year 2004
_chemical_formula_iupac 'C6 H18 N2 2+, 2C6 H2 N3 O7 -, 2H2 O'
_chemical_formula_moiety 'C6 H18 N2 2+, 2C6 H2 N3 O7 -, 2H2 O'
_chemical_formula_sum 'C18 H26 N8 O16'
_chemical_formula_weight 610.47
_chemical_name_systematic
;
hexane-1,6-diammonium dipicrate dihydrate
;
_space_group_IT_number 2
_symmetry_cell_setting triclinic
_symmetry_space_group_name_Hall '-P 1'
_symmetry_space_group_name_H-M 'P -1'
_atom_sites_solution_hydrogens geom
_atom_sites_solution_primary direct
_atom_sites_solution_secondary difmap
_audit_creation_method SHELXL-97
_cell_angle_alpha 101.36(3)
_cell_angle_beta 101.31(3)
_cell_angle_gamma 92.57(3)
_cell_formula_units_Z 1
_cell_length_a 7.1650(10)
_cell_length_b 8.215(2)
_cell_length_c 11.316(2)
_cell_measurement_reflns_used 900
_cell_measurement_temperature 293(2)
_cell_measurement_theta_max 27.54
_cell_measurement_theta_min 2.29
_cell_volume 637.9(2)
_computing_cell_refinement SMART
_computing_data_collection 'SMART (Siemens, 1996)'
_computing_data_reduction 'SAINT (Siemens, 1996)'
_computing_molecular_graphics 'SHELXTL (Sheldrick, 1997b)'
_computing_publication_material SHELXTL
_computing_structure_refinement 'SHELXL97 (Sheldrick, 1997a)'
_computing_structure_solution 'SHELXS97 (Sheldrick, 1997a)'
_diffrn_ambient_temperature 293(2)
_diffrn_detector_area_resol_mean 0
_diffrn_measured_fraction_theta_full 0.985
_diffrn_measured_fraction_theta_max 0.985
_diffrn_measurement_device_type 'Bruker SMART CCD area-detector'
_diffrn_measurement_method '\f and \w'
_diffrn_radiation_monochromator graphite
_diffrn_radiation_source 'fine-focus sealed tube'
_diffrn_radiation_type MoK\a
_diffrn_radiation_wavelength 0.71073
_diffrn_reflns_av_R_equivalents 0.0130
_diffrn_reflns_av_sigmaI/netI 0.0247
_diffrn_reflns_limit_h_max 8
_diffrn_reflns_limit_h_min -8
_diffrn_reflns_limit_k_max 9
_diffrn_reflns_limit_k_min -8
_diffrn_reflns_limit_l_max 12
_diffrn_reflns_limit_l_min -13
_diffrn_reflns_number 3381
_diffrn_reflns_theta_full 25.04
_diffrn_reflns_theta_max 25.04
_diffrn_reflns_theta_min 1.88
_diffrn_standards_decay_% 0
_diffrn_standards_number 0
_exptl_absorpt_coefficient_mu 0.141
_exptl_absorpt_correction_T_max 0.9561
_exptl_absorpt_correction_T_min 0.9231
_exptl_absorpt_correction_type multi-scan
_exptl_absorpt_process_details '(SADABS; Sheldrick, 1996)'
_exptl_crystal_colour yellow
_exptl_crystal_density_diffrn 1.589
_exptl_crystal_density_method 'not measured'
_exptl_crystal_description block
_exptl_crystal_F_000 318
_exptl_crystal_size_max 0.48
_exptl_crystal_size_mid 0.38
_exptl_crystal_size_min 0.30
_refine_diff_density_max 0.328
_refine_diff_density_min -0.211
_refine_ls_extinction_method none
_refine_ls_goodness_of_fit_ref 0.911
_refine_ls_hydrogen_treatment mixed
_refine_ls_matrix_type full
_refine_ls_number_parameters 198
_refine_ls_number_reflns 2229
_refine_ls_number_restraints 0
_refine_ls_restrained_S_all 0.911
_refine_ls_R_factor_all 0.0524
_refine_ls_R_factor_gt 0.0395
_refine_ls_shift/su_max 0.000
_refine_ls_shift/su_mean 0.000
_refine_ls_structure_factor_coef Fsqd
_refine_ls_weighting_details 'calc w = 1/[\s^2^(Fo^2^)+(0.0715P)^2^+0.3169P] where P = (Fo^2^+2Fc^2^)/3'
_refine_ls_weighting_scheme calc
_refine_ls_wR_factor_gt 0.1058
_refine_ls_wR_factor_ref 0.1203
_reflns_number_gt 1771
_reflns_number_total 2229
_reflns_threshold_expression I>2\s(I)
_cod_data_source_file su6142.cif
_cod_data_source_block I
_cod_database_code 2204394
_cod_database_fobs_code 2204394

loop_
_symmetry_equiv_pos_as_xyz
'x, y, z'
'-x, -y, -z'

loop_
_atom_site_label
_atom_site_fract_x
_atom_site_fract_y
_atom_site_fract_z
_atom_site_U_iso_or_equiv
_atom_site_adp_type
_atom_site_calc_flag
_atom_site_refinement_flags
_atom_site_occupancy
_atom_site_type_symbol
O1W 0.3206(3) 0.1058(2) 0.46059(18) 0.0608(5) Uani d . 1 O
O2 0.3115(2) -0.04242(18) 1.20531(12) 0.0521(4) Uani d . 1 O
O3 0.2807(3) -0.3625(2) 1.07563(15) 0.0716(6) Uani d . 1 O
O4 0.0878(3) -0.40669(19) 0.90115(15) 0.0675(5) Uani d . 1 O
O5 0.2836(3) 0.3004(2) 1.26559(15) 0.0677(5) Uani d . 1 O
O6 0.5028(3) 0.3857(2) 1.18235(15) 0.0630(5) Uani d . 1 O
O7 0.1191(3) -0.0084(2) 0.64820(13) 0.0589(5) Uani d . 1 O
O8 0.2343(2) 0.24419(19) 0.73023(13) 0.0514(4) Uani d . 1 O
C3 0.0696(3) 0.5675(2) 0.54457(18) 0.0414(5) Uani d . 1 C
H3A 0.1050 0.5335 0.6228 0.062 Uiso calc R 1 H
H3B 0.0058 0.6690 0.5589 0.062 Uiso calc R 1 H
N2 0.3689(3) 0.2876(2) 1.18202(15) 0.0440(4) Uani d . 1 N
N3 0.1914(3) -0.3132(2) 0.98843(15) 0.0421(4) Uani d . 1 N
N4 0.1890(2) 0.1021(2) 0.73870(15) 0.0395(4) Uani d . 1 N
C1 0.2504(3) 0.6043(3) 0.49928(18) 0.0398(5) Uani d . 1 C
H1D 0.3377 0.6824 0.5642 0.048 Uiso calc R 1 H
H1F 0.3121 0.5021 0.4823 0.048 Uiso calc R 1 H
C2 0.2130(3) 0.6760(2) 0.38472(18) 0.0386(5) Uani d . 1 C
H2A 0.1286 0.5971 0.3187 0.046 Uiso calc R 1 H
H2B 0.1495 0.7774 0.4008 0.046 Uiso calc R 1 H
N1 0.3936(2) 0.7137(2) 0.34524(14) 0.0392(4) Uani d . 1 N
H1A 0.3673 0.7556 0.2777 0.059 Uiso calc R 1 H
H1B 0.4511 0.6204 0.3293 0.059 Uiso calc R 1 H
H1E 0.4704 0.7875 0.4052 0.059 Uiso calc R 1 H
C4 0.2178(3) -0.1368(2) 0.98550(16) 0.0334(4) Uani d . 1 C
C5 0.2811(3) -0.0142(2) 1.09905(16) 0.0344(4) Uani d . 1 C
C6 0.3075(3) 0.1505(2) 1.07521(16) 0.0346(4) Uani d . 1 C
C7 0.2826(3) 0.1901(2) 0.96242(17) 0.0348(4) Uani d . 1 C
H7A 0.3085 0.2989 0.9544 0.042 Uiso calc R 1 H
C8 0.2174(3) 0.0635(2) 0.85968(16) 0.0331(4) Uani d . 1 C
C9 0.1833(3) -0.0992(2) 0.87080(17) 0.0347(4) Uani d . 1 C
H9A 0.1372 -0.1825 0.8010 0.042 Uiso calc R 1 H
H1G 0.302(4) 0.099(4) 0.388(3) 0.081(10) Uiso d . 1 H
H1H 0.221(6) 0.077(5) 0.482(4) 0.124(15) Uiso d . 1 H

loop_
_atom_site_aniso_label
_atom_site_aniso_U_11
_atom_site_aniso_U_22
_atom_site_aniso_U_33
_atom_site_aniso_U_12
_atom_site_aniso_U_13
_atom_site_aniso_U_23
O1W 0.0552(11) 0.0827(13) 0.0378(10) -0.0114(9) 0.0048(8) 0.0057(8)
O2 0.0823(12) 0.0440(8) 0.0294(8) 0.0090(7) 0.0080(7) 0.0096(6)
O3 0.1092(15) 0.0434(9) 0.0527(10) 0.0006(9) -0.0113(10) 0.0173(8)
O4 0.0925(14) 0.0420(9) 0.0533(10) -0.0191(9) -0.0086(9) 0.0046(7)
O5 0.1024(15) 0.0568(10) 0.0415(9) 0.0086(9) 0.0247(10) -0.0053(7)
O6 0.0699(11) 0.0454(9) 0.0601(11) -0.0122(8) -0.0010(8) -0.0027(7)
O7 0.0811(12) 0.0585(10) 0.0294(8) -0.0106(8) 0.0015(7) 0.0045(7)
O8 0.0631(10) 0.0485(9) 0.0461(9) -0.0002(7) 0.0107(7) 0.0199(7)
C3 0.0452(12) 0.0414(11) 0.0352(10) -0.0044(9) 0.0103(9) 0.0025(8)
N2 0.0553(11) 0.0354(9) 0.0351(9) 0.0073(8) -0.0012(8) 0.0029(7)
N3 0.0510(10) 0.0355(9) 0.0376(9) -0.0029(8) 0.0054(8) 0.0076(7)
N4 0.0401(9) 0.0456(10) 0.0335(9) 0.0024(7) 0.0068(7) 0.0111(7)
C1 0.0379(11) 0.0446(11) 0.0348(10) -0.0032(8) 0.0037(8) 0.0089(8)
C2 0.0351(10) 0.0382(10) 0.0421(11) -0.0003(8) 0.0057(8) 0.0109(8)
N1 0.0415(9) 0.0408(9) 0.0347(9) -0.0026(7) 0.0047(7) 0.0110(7)
C4 0.0338(10) 0.0314(10) 0.0335(10) 0.0005(7) 0.0048(8) 0.0063(8)
C5 0.0366(10) 0.0370(10) 0.0295(10) 0.0047(8) 0.0069(8) 0.0064(8)
C6 0.0371(10) 0.0337(10) 0.0294(10) 0.0031(8) 0.0034(8) 0.0011(8)
C7 0.0346(10) 0.0325(10) 0.0374(10) 0.0021(8) 0.0066(8) 0.0082(8)
C8 0.0321(10) 0.0384(10) 0.0289(9) 0.0022(8) 0.0060(7) 0.0082(8)
C9 0.0342(10) 0.0370(10) 0.0298(9) -0.0001(8) 0.0046(8) 0.0020(8)

loop_
_atom_type_symbol
_atom_type_description
_atom_type_scat_dispersion_real
_atom_type_scat_dispersion_imag
_atom_type_scat_source
C C 0.0033 0.0016 'International Tables Vol C Tables 4.2.6.8 and 6.1.1.4'
H H 0.0000 0.0000 'International Tables Vol C Tables 4.2.6.8 and 6.1.1.4'
N N 0.0061 0.0033 'International Tables Vol C Tables 4.2.6.8 and 6.1.1.4'
O O 0.0106 0.0060 'International Tables Vol C Tables 4.2.6.8 and 6.1.1.4'

loop_
_geom_angle_atom_site_label_1
_geom_angle_atom_site_label_2
_geom_angle_atom_site_label_3
_geom_angle_site_symmetry_1
_geom_angle
H1G O1W H1H . 111(3)
C3 C3 C1 2_566 113.7(2)
C3 C3 H3A 2_566 108.8
C1 C3 H3A . 108.8
C3 C3 H3B 2_566 108.8
C1 C3 H3B . 108.8
H3A C3 H3B . 107.7
O5 N2 O6 . 122.98(18)
O5 N2 C6 . 118.63(18)
O6 N2 C6 . 118.38(18)
O4 N3 O3 . 122.38(17)
O4 N3 C4 . 118.84(17)
O3 N3 C4 . 118.70(16)
O8 N4 O7 . 122.54(17)
O8 N4 C8 . 118.56(16)
O7 N4 C8 . 118.89(16)
C2 C1 C3 . 113.17(17)
C2 C1 H1D . 108.9
C3 C1 H1D . 108.9
C2 C1 H1F . 108.9
C3 C1 H1F . 108.9
H1D C1 H1F . 107.8
N1 C2 C1 . 111.43(16)
N1 C2 H2A . 109.3
C1 C2 H2A . 109.3
N1 C2 H2B . 109.3
C1 C2 H2B . 109.3
H2A C2 H2B . 108.0
C2 N1 H1A . 109.5
C2 N1 H1B . 109.5
H1A N1 H1B . 109.5
C2 N1 H1E . 109.5
H1A N1 H1E . 109.5
H1B N1 H1E . 109.5
C9 C4 C5 . 123.91(16)
C9 C4 N3 . 115.96(16)
C5 C4 N3 . 120.11(16)
O2 C5 C6 . 122.73(17)
O2 C5 C4 . 126.09(17)
C6 C5 C4 . 111.17(16)
C7 C6 C5 . 126.07(17)
C7 C6 N2 . 116.80(16)
C5 C6 N2 . 117.13(16)
C6 C7 C8 . 117.99(17)
C6 C7 H7A . 121.0
C8 C7 H7A . 121.0
C9 C8 C7 . 121.27(17)
C9 C8 N4 . 119.54(16)
C7 C8 N4 . 119.18(16)
C4 C9 C8 . 119.49(17)
C4 C9 H9A . 120.3
C8 C9 H9A . 120.3

loop_
_geom_bond_atom_site_label_1
_geom_bond_atom_site_label_2
_geom_bond_site_symmetry_2
_geom_bond_distance
O1W H1G . 0.79(3)
O1W H1H . 0.84(4)
O2 C5 . 1.248(2)
O3 N3 . 1.217(2)
O4 N3 . 1.216(2)
O5 N2 . 1.214(2)
O6 N2 . 1.224(2)
O7 N4 . 1.231(2)
O8 N4 . 1.224(2)
C3 C3 2_566 1.519(4)
C3 C1 . 1.523(3)
C3 H3A . 0.9700
C3 H3B . 0.9700
N2 C6 . 1.460(2)
N3 C4 . 1.461(2)
N4 C8 . 1.443(2)
C1 C2 . 1.509(3)
C1 H1D . 0.9700
C1 H1F . 0.9700
C2 N1 . 1.488(3)
C2 H2A . 0.9700
C2 H2B . 0.9700
N1 H1A . 0.8900
N1 H1B . 0.8900
N1 H1E . 0.8900
C4 C9 . 1.371(3)
C4 C5 . 1.446(3)
C5 C6 . 1.443(3)
C6 C7 . 1.359(3)
C7 C8 . 1.385(3)
C7 H7A . 0.9300
C8 C9 . 1.382(3)
C9 H9A . 0.9300

loop_
_geom_hbond_atom_site_label_D
_geom_hbond_atom_site_label_H
_geom_hbond_atom_site_label_A
_geom_hbond_site_symmetry_A
_geom_hbond_distance_DH
_geom_hbond_distance_HA
_geom_hbond_distance_DA
_geom_hbond_angle_DHA
N1 H1A O2 1_564 0.89 2.01 2.803(2) 147
N1 H1A O3 1_564 0.89 2.25 2.931(2) 133
N1 H1B O6 1_554 0.89 2.38 3.173(3) 149
N1 H1E O1W 2_666 0.89 1.95 2.811(3) 164
O1W H1G O2 1_554 0.79(3) 2.18(3) 2.892(2) 150(3)
O1W H1G O5 1_554 0.79(3) 2.35(3) 2.948(3) 133(3)
O1W H1H O7 2_556 0.84(4) 2.56(4) 3.153(3) 129(3)
O1W H1H O7 . 0.84(4) 2.36(4) 3.056(3) 141(3)
